data_7240433
loop_
_publ_author_name
'Shi, Zhi-Ping'
'Ren, Guo-Bin'
'Qi, Ming-Hui'
'Li, Zhong'
'Xu, Xiaoyong'

_publ_section_title
;
 Design, screening, and properties of novel solvates of azoxystrobin based
 on isomorphism
;
_journal_name_full CrystEngComm
_journal_paper_doi 10.1039/D0CE00204F
_journal_year 2020
_chemical_formula_sum 'C26 H21 N3 O6'
_chemical_formula_weight 471.46
_space_group_crystal_system monoclinic
_space_group_IT_number 14
_space_group_name_Hall '-P 2yn'
_space_group_name_H-M_alt 'P 1 21/n 1'
_atom_sites_solution_hydrogens geom
_audit_update_record
;
2019-09-06 deposited with the CCDC.	2020-04-30 downloaded from the CCDC.
;
_cell_angle_alpha 90
_cell_angle_beta 99.463(2)
_cell_angle_gamma 90
_cell_formula_units_Z 4
_cell_length_a 12.3314(6)
_cell_length_b 7.8730(4)
_cell_length_c 24.6987(11)
_cell_measurement_reflns_used 5782
_cell_measurement_temperature 298.(2)
_cell_measurement_theta_max 66.4394
_cell_measurement_theta_min 3.6284
_cell_volume 2365.2(2)
_computing_cell_refinement 'SAINT V8.38A (Bruker AXS Inc., 2017)'
_computing_data_reduction 'SAINT V8.38A (Bruker AXS Inc., 2017)'
_computing_molecular_graphics 'shelXle (C.B. Huebschle, rev 882)'
_computing_structure_refinement 'SHELXL-2017/1 (Sheldrick, 2017)'
_computing_structure_solution 'SHELXT 2014/5 (Sheldrick, 2014)'
_diffrn_ambient_temperature 298.(2)
_diffrn_detector_area_resol_mean 7.3910
_diffrn_measured_fraction_theta_full 0.998
_diffrn_measured_fraction_theta_max 0.998
_diffrn_measurement_device_type 'Bruker D8 quest'
_diffrn_radiation_type 'Cu K\a'
_diffrn_radiation_wavelength 1.54178
_diffrn_reflns_av_R_equivalents 0.0644
_diffrn_reflns_av_unetI/netI 0.0506
_diffrn_reflns_limit_h_max 12
_diffrn_reflns_limit_h_min -14
_diffrn_reflns_limit_k_max 9
_diffrn_reflns_limit_k_min -8
_diffrn_reflns_limit_l_max 29
_diffrn_reflns_limit_l_min -29
_diffrn_reflns_number 15668
_diffrn_reflns_theta_full 66.66
_diffrn_reflns_theta_max 66.66
_diffrn_reflns_theta_min 3.63
_exptl_absorpt_coefficient_mu 0.794
_exptl_absorpt_correction_T_max 0.91
_exptl_absorpt_correction_T_min 0.71
_exptl_absorpt_correction_type multi-scan
_exptl_absorpt_process_details
;
SADABS-2016/2 - Bruker AXS area detector scaling and absorption correction
;
_exptl_crystal_density_diffrn 1.324
_exptl_crystal_density_method 'not measured'
_exptl_crystal_description needle
_exptl_crystal_F_000 984
_exptl_crystal_size_max 0.320
_exptl_crystal_size_mid 0.130
_exptl_crystal_size_min 0.120
_refine_diff_density_max 0.192
_refine_diff_density_min -0.135
_refine_ls_extinction_coef 0.0042(3)
_refine_ls_extinction_method 'SHELXL-2017/1 (Sheldrick 2017)'
_refine_ls_goodness_of_fit_ref 1.053
_refine_ls_hydrogen_treatment constr
_refine_ls_matrix_type full
_refine_ls_number_parameters 365
_refine_ls_number_reflns 4182
_refine_ls_number_restraints 203
_refine_ls_restrained_S_all 1.056
_refine_ls_R_factor_all 0.0719
_refine_ls_R_factor_gt 0.0505
_refine_ls_shift/su_max 0.000
_refine_ls_shift/su_mean 0.000
_refine_ls_structure_factor_coef Fsqd
_refine_ls_weighting_details 'w=1/[\s^2^(Fo^2^)+(0.0583P)^2^+0.3313P] where P=(Fo^2^+2Fc^2^)/3'
_refine_ls_weighting_scheme calc
_refine_ls_wR_factor_gt 0.1269
_refine_ls_wR_factor_ref 0.1419
_reflns_number_gt 2982
_reflns_number_total 4182
_reflns_threshold_expression 'I > 2\s(I)'
_cod_data_source_file d0ce00204f2.cif
_cod_data_source_block SC250_SZP_18_1
_cod_depositor_comments
;
The following automatic conversions were performed:

data item '_exptl_absorpt_correction_type' value 'Multi-Scan' was
changed to 'multi-scan' in accordance with the
/home/data/users/saulius/crontab/automatic-downloads/rss-feeds/RSC/lib/dictionaries/cif_core.dic
dictionary named 'cif_core.dic' version 2.4.2 last updated on
2011-04-26.

Automatic conversion script
Id: cif_fix_values 7556 2019-12-06 15:28:31Z antanas 
;
_cod_database_code 7240433

loop_
_space_group_symop_operation_xyz
'x, y, z'
'-x+1/2, y+1/2, -z+1/2'
'-x, -y, -z'
'x-1/2, -y-1/2, z-1/2'

loop_
_atom_site_type_symbol
_atom_site_label
_atom_site_fract_x
_atom_site_fract_y
_atom_site_fract_z
_atom_site_U_iso_or_equiv
_atom_site_adp_type
_atom_site_calc_flag
_atom_site_refinement_flags_adp
_atom_site_refinement_flags_occupancy
_atom_site_refinement_flags_posn
_atom_site_occupancy
_atom_site_disorder_assembly
_atom_site_disorder_group
O O6 0.3455(10) -0.072(2) 0.8830(5) 0.135(3) Uani d U P D 0.459(17) A 1
C C23 0.3927(13) -0.187(2) 0.8528(6) 0.104(3) Uani d U P D 0.459(17) A 1
H H23 0.356826 -0.248954 0.82312 0.125 Uiso calc U P R 0.459(17) A 1
C C24 0.5038(14) -0.195(3) 0.8742(9) 0.122(4) Uani d U P D 0.459(17) A 1
H H24 0.557092 -0.254603 0.859254 0.146 Uiso calc U P R 0.459(17) A 1
C C25 0.5208(15) -0.102(4) 0.9207(9) 0.130(4) Uani d U P D 0.459(17) A 1
H H25 0.586761 -0.092666 0.944876 0.156 Uiso calc U P R 0.459(17) A 1
C C26 0.4265(16) -0.025(2) 0.9259(7) 0.121(4) Uani d U P D 0.459(17) A 1
H H26 0.416824 0.049607 0.954073 0.145 Uiso calc U P R 0.459(17) A 1
O O6A 0.4698(12) -0.2265(17) 0.8713(6) 0.152(4) Uani d U P D 0.541(17) A 2
C C23A 0.5297(13) -0.131(3) 0.9106(8) 0.124(3) Uani d U P D 0.541(17) A 2
H H23A 0.602844 -0.15083 0.92556 0.148 Uiso calc U P R 0.541(17) A 2
C C24A 0.4689(14) -0.0022(19) 0.9249(6) 0.117(3) Uani d U P D 0.541(17) A 2
H H24A 0.495036 0.082205 0.950043 0.141 Uiso calc U P R 0.541(17) A 2
C C25A 0.3652(14) -0.012(2) 0.8982(8) 0.126(3) Uani d U P D 0.541(17) A 2
H H25A 0.306182 0.05875 0.901628 0.151 Uiso calc U P R 0.541(17) A 2
C C26A 0.3667(12) -0.154(2) 0.8636(7) 0.127(4) Uani d U P D 0.541(17) A 2
H H26A 0.306598 -0.19275 0.838959 0.153 Uiso calc U P R 0.541(17) A 2
O O1 0.38996(15) 0.8624(2) 0.51809(6) 0.0627(4) Uani d . . . 1.0 . .
N N1 0.1316(3) 0.9122(5) 0.55910(13) 0.1171(11) Uani d . . . 1.0 . .
C C1 0.1700(3) 0.9378(5) 0.52107(13) 0.0829(8) Uani d . . . 1.0 . .
C C2 0.2166(2) 0.9693(3) 0.47274(11) 0.0642(6) Uani d . . . 1.0 . .
N N2 0.32454(18) 0.5929(3) 0.49438(8) 0.0609(5) Uani d . . . 1.0 . .
O O2 0.50910(13) 0.39053(19) 0.62994(6) 0.0550(4) Uani d . . . 1.0 . .
O O3 0.45101(16) 0.8799(2) 0.67869(8) 0.0704(5) Uani d . . . 1.0 . .
N N3 0.38855(18) 0.3598(2) 0.55264(8) 0.0604(5) Uani d . . . 1.0 . .
C C3 0.1538(2) 1.0404(4) 0.42617(13) 0.0767(8) Uani d . . . 1.0 . .
H H3 0.080899 1.070324 0.426394 0.092 Uiso calc U . R 1.0 . .
O O4 0.46972(14) 0.3561(2) 0.76577(8) 0.0697(5) Uani d . . . 1.0 . .
C C4 0.2001(3) 1.0658(4) 0.38011(12) 0.0784(8) Uani d . . . 1.0 . .
H H4 0.157911 1.111349 0.348785 0.094 Uiso calc U . R 1.0 . .
O O5 0.30973(15) 0.4919(3) 0.75439(9) 0.0806(6) Uani d . . . 1.0 . .
C C5 0.3076(3) 1.0251(4) 0.37971(11) 0.0739(7) Uani d . . . 1.0 . .
H H5 0.338492 1.045571 0.348415 0.089 Uiso calc U . R 1.0 . .
C C6 0.3707(2) 0.9539(3) 0.42516(10) 0.0619(6) Uani d . . . 1.0 . .
H H6 0.44375 0.925564 0.424725 0.074 Uiso calc U . R 1.0 . .
C C7 0.3243(2) 0.9255(3) 0.47111(9) 0.0538(5) Uani d . . . 1.0 . .
C C8 0.38931(18) 0.6925(3) 0.52827(8) 0.0498(5) Uani d . . . 1.0 . .
C C9 0.45745(19) 0.6375(3) 0.57451(8) 0.0515(5) Uani d . . . 1.0 . .
H H9 0.504045 0.710532 0.597026 0.062 Uiso calc U . R 1.0 . .
C C10 0.45188(18) 0.4675(3) 0.58509(8) 0.0478(5) Uani d . . . 1.0 . .
C C11 0.3293(2) 0.4300(3) 0.50902(10) 0.0678(7) Uani d . . . 1.0 . .
H H11 0.285287 0.356286 0.48551 0.081 Uiso calc U . R 1.0 . .
C C12 0.59422(18) 0.4808(3) 0.66239(8) 0.0479(5) Uani d . . . 1.0 . .
C C13 0.6985(2) 0.4589(3) 0.65088(10) 0.0578(6) Uani d . . . 1.0 . .
H H13 0.710138 0.3937 0.620956 0.069 Uiso calc U . R 1.0 . .
C C14 0.7854(2) 0.5344(3) 0.68411(11) 0.0649(6) Uani d . . . 1.0 . .
H H14 0.856468 0.520121 0.676871 0.078 Uiso calc U . R 1.0 . .
C C15 0.7671(2) 0.6315(3) 0.72821(10) 0.0647(6) Uani d . . . 1.0 . .
H H15 0.825887 0.682405 0.750836 0.078 Uiso calc U . R 1.0 . .
C C16 0.6622(2) 0.6528(3) 0.73861(9) 0.0599(6) Uani d . . . 1.0 . .
H H16 0.650776 0.718743 0.768413 0.072 Uiso calc U . R 1.0 . .
C C17 0.57226(18) 0.5786(3) 0.70579(8) 0.0502(5) Uani d . . . 1.0 . .
C C18 0.4589(2) 0.6085(3) 0.71662(9) 0.0546(5) Uani d . . . 1.0 . .
C C19 0.4059(2) 0.7541(3) 0.70327(10) 0.0598(6) Uani d . . . 1.0 . .
H H19 0.33544 0.768087 0.711376 0.072 Uiso calc U . R 1.0 . .
C C20 0.4034(2) 0.4831(3) 0.74657(10) 0.0573(6) Uani d . . . 1.0 . .
C C21 0.3805(3) 1.0205(4) 0.65979(13) 0.0818(9) Uani d . . . 1.0 . .
H H21A 0.348227 1.002512 0.622132 0.123 Uiso calc U . R 1.0 . .
H H21B 0.422733 1.12349 0.66282 0.123 Uiso calc U . R 1.0 . .
H H21C 0.32338 1.029412 0.681781 0.123 Uiso calc U . R 1.0 . .
C C22 0.4230(3) 0.2344(4) 0.79956(15) 0.0921(10) Uani d . . . 1.0 . .
H H22A 0.357098 0.187091 0.778973 0.138 Uiso calc U . R 1.0 . .
H H22B 0.405831 0.290459 0.831626 0.138 Uiso calc U . R 1.0 . .
H H22C 0.475079 0.14521 0.810441 0.138 Uiso calc U . R 1.0 . .

loop_
_atom_site_aniso_label
_atom_site_aniso_U_11
_atom_site_aniso_U_22
_atom_site_aniso_U_33
_atom_site_aniso_U_12
_atom_site_aniso_U_13
_atom_site_aniso_U_23
O6 0.133(6) 0.157(9) 0.122(7) 0.001(6) 0.041(4) -0.009(6)
C23 0.114(7) 0.106(7) 0.103(5) -0.002(6) 0.047(5) -0.007(5)
C24 0.123(7) 0.123(7) 0.128(7) 0.013(6) 0.047(6) 0.004(6)
C25 0.135(7) 0.138(8) 0.113(8) 0.027(7) 0.005(6) 0.003(6)
C26 0.130(8) 0.140(7) 0.092(5) -0.002(7) 0.019(6) -0.021(5)
O6A 0.158(8) 0.132(6) 0.163(6) 0.019(6) 0.012(6) 0.006(5)
C23A 0.131(6) 0.136(8) 0.098(7) 0.012(5) 0.002(5) 0.017(6)
C24A 0.135(8) 0.123(6) 0.092(5) -0.011(6) 0.016(5) 0.008(4)
C25A 0.129(7) 0.127(7) 0.127(8) -0.008(6) 0.037(6) 0.001(6)
C26A 0.130(7) 0.124(7) 0.132(7) -0.004(6) 0.031(6) -0.005(6)
O1 0.0719(11) 0.0478(9) 0.0611(9) -0.0049(8) -0.0103(8) 0.0047(7)
N1 0.109(2) 0.151(3) 0.102(2) -0.003(2) 0.0472(19) 0.011(2)
C1 0.0722(18) 0.091(2) 0.0884(19) -0.0006(17) 0.0215(16) 0.0069(16)
C2 0.0611(15) 0.0601(14) 0.0710(14) -0.0046(12) 0.0102(11) 0.0067(11)
N2 0.0654(13) 0.0544(11) 0.0580(10) -0.0067(10) -0.0046(9) -0.0025(9)
O2 0.0608(9) 0.0456(8) 0.0548(8) -0.0073(7) -0.0015(7) 0.0039(6)
O3 0.0728(11) 0.0532(9) 0.0913(12) 0.0041(9) 0.0319(9) 0.0106(8)
N3 0.0669(12) 0.0477(10) 0.0623(11) -0.0083(9) -0.0018(9) -0.0028(8)
C3 0.0589(15) 0.0755(18) 0.0919(19) 0.0032(14) 0.0015(13) 0.0158(15)
O4 0.0522(9) 0.0697(11) 0.0885(12) 0.0006(9) 0.0156(8) 0.0259(9)
C4 0.0755(19) 0.0727(18) 0.0796(17) -0.0093(15) -0.0090(14) 0.0260(14)
O5 0.0568(11) 0.0828(13) 0.1073(14) 0.0057(10) 0.0289(10) 0.0271(11)
C5 0.0801(19) 0.0790(18) 0.0609(14) -0.0164(15) 0.0061(12) 0.0105(12)
C6 0.0577(14) 0.0605(14) 0.0665(13) -0.0055(12) 0.0068(11) 0.0000(11)
C7 0.0564(13) 0.0451(11) 0.0568(12) -0.0043(10) 0.0002(9) 0.0040(9)
C8 0.0536(12) 0.0452(11) 0.0498(10) -0.0032(10) 0.0058(9) -0.0001(9)
C9 0.0535(12) 0.0501(12) 0.0493(11) -0.0071(10) 0.0033(9) -0.0022(9)
C10 0.0483(11) 0.0462(11) 0.0485(10) -0.0032(10) 0.0067(9) -0.0019(8)
C11 0.0767(17) 0.0562(14) 0.0639(14) -0.0129(13) -0.0084(12) -0.0073(11)
C12 0.0497(11) 0.0428(11) 0.0496(10) -0.0055(9) 0.0032(9) 0.0044(8)
C13 0.0596(14) 0.0544(13) 0.0609(12) -0.0001(11) 0.0146(10) 0.0022(10)
C14 0.0499(13) 0.0651(15) 0.0802(16) -0.0023(12) 0.0120(12) 0.0117(13)
C15 0.0534(14) 0.0703(16) 0.0662(14) -0.0143(12) -0.0029(11) 0.0068(12)
C16 0.0624(15) 0.0616(14) 0.0539(12) -0.0090(12) 0.0041(10) -0.0032(10)
C17 0.0514(12) 0.0468(11) 0.0519(11) -0.0041(10) 0.0069(9) 0.0045(9)
C18 0.0531(12) 0.0535(13) 0.0579(12) -0.0034(11) 0.0116(9) 0.0003(10)
C19 0.0587(14) 0.0561(13) 0.0679(13) -0.0014(12) 0.0203(11) 0.0014(11)
C20 0.0502(13) 0.0587(14) 0.0635(12) -0.0014(11) 0.0107(10) 0.0045(10)
C21 0.100(2) 0.0572(15) 0.096(2) 0.0153(15) 0.0391(17) 0.0134(14)
C22 0.0651(17) 0.090(2) 0.122(2) 0.0003(16) 0.0183(17) 0.051(2)

loop_
_atom_type_symbol
_atom_type_description
_atom_type_scat_dispersion_real
_atom_type_scat_dispersion_imag
_atom_type_scat_source
C C 0.0181 0.0091 'International Tables Vol C Tables 4.2.6.8 and 6.1.1.4'
H H 0.0000 0.0000 'International Tables Vol C Tables 4.2.6.8 and 6.1.1.4'
N N 0.0311 0.0180 'International Tables Vol C Tables 4.2.6.8 and 6.1.1.4'
O O 0.0492 0.0322 'International Tables Vol C Tables 4.2.6.8 and 6.1.1.4'

loop_
_geom_angle_atom_site_label_1
_geom_angle_atom_site_label_2
_geom_angle_atom_site_label_3
_geom_angle_site_symmetry_1
_geom_angle_site_symmetry_3
_geom_angle
_geom_angle_publ_flag
C23 O6 C26 . . 106.2(12) ?
O6 C23 C24 . . 107.9(11) ?
O6 C23 H23 . . 126.0 ?
C24 C23 H23 . . 126.0 ?
C25 C24 C23 . . 107.6(10) ?
C25 C24 H24 . . 126.2 ?
C23 C24 H24 . . 126.2 ?
C26 C25 C24 . . 108.4(12) ?
C26 C25 H25 . . 125.8 ?
C24 C25 H25 . . 125.8 ?
C25 C26 O6 . . 109.4(12) ?
C25 C26 H26 . . 125.3 ?
O6 C26 H26 . . 125.3 ?
C23A O6A C26A . . 104.6(11) ?
C24A C23A O6A . . 110.3(11) ?
C24A C23A H23A . . 124.9 ?
O6A C23A H23A . . 124.9 ?
C25A C24A C23A . . 110.9(12) ?
C25A C24A H24A . . 124.5 ?
C23A C24A H24A . . 124.5 ?
C24A C25A C26A . . 103.7(12) ?
C24A C25A H25A . . 128.2 ?
C26A C25A H25A . . 128.2 ?
O6A C26A C25A . . 110.4(11) ?
O6A C26A H26A . . 124.8 ?
C25A C26A H26A . . 124.8 ?
C8 O1 C7 . . 118.95(17) ?
N1 C1 C2 . . 179.1(4) ?
C7 C2 C3 . . 118.9(2) ?
C7 C2 C1 . . 120.2(2) ?
C3 C2 C1 . . 120.9(3) ?
C8 N2 C11 . . 114.0(2) ?
C10 O2 C12 . . 118.69(16) ?
C19 O3 C21 . . 116.5(2) ?
C11 N3 C10 . . 114.6(2) ?
C4 C3 C2 . . 119.6(3) ?
C4 C3 H3 . . 120.2 ?
C2 C3 H3 . . 120.2 ?
C20 O4 C22 . . 115.0(2) ?
C5 C4 C3 . . 120.6(3) ?
C5 C4 H4 . . 119.7 ?
C3 C4 H4 . . 119.7 ?
C4 C5 C6 . . 120.6(3) ?
C4 C5 H5 . . 119.7 ?
C6 C5 H5 . . 119.7 ?
C7 C6 C5 . . 119.1(3) ?
C7 C6 H6 . . 120.5 ?
C5 C6 H6 . . 120.5 ?
C6 C7 C2 . . 121.2(2) ?
C6 C7 O1 . . 118.9(2) ?
C2 C7 O1 . . 119.7(2) ?
N2 C8 O1 . . 119.28(19) ?
N2 C8 C9 . . 124.5(2) ?
O1 C8 C9 . . 116.25(19) ?
C10 C9 C8 . . 115.1(2) ?
C10 C9 H9 . . 122.4 ?
C8 C9 H9 . . 122.4 ?
N3 C10 O2 . . 112.50(18) ?
N3 C10 C9 . . 123.5(2) ?
O2 C10 C9 . . 123.94(19) ?
N3 C11 N2 . . 128.3(2) ?
N3 C11 H11 . . 115.9 ?
N2 C11 H11 . . 115.9 ?
C13 C12 C17 . . 122.7(2) ?
C13 C12 O2 . . 117.12(19) ?
C17 C12 O2 . . 120.1(2) ?
C12 C13 C14 . . 119.1(2) ?
C12 C13 H13 . . 120.4 ?
C14 C13 H13 . . 120.4 ?
C13 C14 C15 . . 120.0(2) ?
C13 C14 H14 . . 120.0 ?
C15 C14 H14 . . 120.0 ?
C16 C15 C14 . . 119.8(2) ?
C16 C15 H15 . . 120.1 ?
C14 C15 H15 . . 120.1 ?
C15 C16 C17 . . 121.8(2) ?
C15 C16 H16 . . 119.1 ?
C17 C16 H16 . . 119.1 ?
C12 C17 C16 . . 116.6(2) ?
C12 C17 C18 . . 122.6(2) ?
C16 C17 C18 . . 120.8(2) ?
C19 C18 C20 . . 116.9(2) ?
C19 C18 C17 . . 121.9(2) ?
C20 C18 C17 . . 121.0(2) ?
O3 C19 C18 . . 121.9(2) ?
O3 C19 H19 . . 119.0 ?
C18 C19 H19 . . 119.0 ?
O5 C20 O4 . . 122.4(2) ?
O5 C20 C18 . . 125.5(2) ?
O4 C20 C18 . . 112.0(2) ?
O3 C21 H21A . . 109.5 ?
O3 C21 H21B . . 109.5 ?
H21A C21 H21B . . 109.5 ?
O3 C21 H21C . . 109.5 ?
H21A C21 H21C . . 109.5 ?
H21B C21 H21C . . 109.5 ?
O4 C22 H22A . . 109.5 ?
O4 C22 H22B . . 109.5 ?
H22A C22 H22B . . 109.5 ?
O4 C22 H22C . . 109.5 ?
H22A C22 H22C . . 109.5 ?
H22B C22 H22C . . 109.5 ?

loop_
_geom_bond_atom_site_label_1
_geom_bond_atom_site_label_2
_geom_bond_site_symmetry_2
_geom_bond_distance
_geom_bond_publ_flag
O6 C23 . 1.363(13) ?
O6 C26 . 1.384(14) ?
C23 C24 . 1.387(14) ?
C23 H23 . 0.93 ?
C24 C25 . 1.351(15) ?
C24 H24 . 0.93 ?
C25 C26 . 1.338(13) ?
C25 H25 . 0.93 ?
C26 H26 . 0.93 ?
O6A C23A . 1.349(14) ?
O6A C26A . 1.379(13) ?
C23A C24A . 1.342(13) ?
C23A H23A . 0.93 ?
C24A C25A . 1.341(14) ?
C24A H24A . 0.93 ?
C25A C26A . 1.409(13) ?
C25A H25A . 0.93 ?
C26A H26A . 0.93 ?
O1 C8 . 1.362(3) ?
O1 C7 . 1.393(3) ?
N1 C1 . 1.137(4) ?
C1 C2 . 1.429(4) ?
C2 C7 . 1.379(4) ?
C2 C3 . 1.394(4) ?
N2 C8 . 1.317(3) ?
N2 C11 . 1.331(3) ?
O2 C10 . 1.355(3) ?
O2 C12 . 1.404(3) ?
O3 C19 . 1.330(3) ?
O3 C21 . 1.437(3) ?
N3 C11 . 1.320(3) ?
N3 C10 . 1.329(3) ?
C3 C4 . 1.369(4) ?
C3 H3 . 0.93 ?
O4 C20 . 1.329(3) ?
O4 C22 . 1.451(3) ?
C4 C5 . 1.366(4) ?
C4 H4 . 0.93 ?
O5 C20 . 1.204(3) ?
C5 C6 . 1.375(4) ?
C5 H5 . 0.93 ?
C6 C7 . 1.371(3) ?
C6 H6 . 0.93 ?
C8 C9 . 1.372(3) ?
C9 C10 . 1.367(3) ?
C9 H9 . 0.93 ?
C11 H11 . 0.93 ?
C12 C13 . 1.373(3) ?
C12 C17 . 1.382(3) ?
C13 C14 . 1.373(4) ?
C13 H13 . 0.93 ?
C14 C15 . 1.379(4) ?
C14 H14 . 0.93 ?
C15 C16 . 1.371(4) ?
C15 H15 . 0.93 ?
C16 C17 . 1.390(3) ?
C16 H16 . 0.93 ?
C17 C18 . 1.485(3) ?
C18 C19 . 1.334(3) ?
C18 C20 . 1.468(3) ?
C19 H19 . 0.93 ?
C21 H21A . 0.96 ?
C21 H21B . 0.96 ?
C21 H21C . 0.96 ?
C22 H22A . 0.96 ?
C22 H22B . 0.96 ?
C22 H22C . 0.96 ?

loop_
_geom_hbond_atom_site_label_D
_geom_hbond_atom_site_label_H
_geom_hbond_atom_site_label_A
_geom_hbond_site_symmetry_A
_geom_hbond_distance_DH
_geom_hbond_distance_HA
_geom_hbond_distance_DA
_geom_hbond_angle_DHA
_geom_hbond_publ_flag
C9 H9 O3 . 0.93 2.59 3.215(3) 125.0 ?
C21 H21B O2 1_565 0.96 2.55 3.454(3) 157.1 ?
C21 H21C O5 2_556 0.96 2.47 3.418(4) 167.8 ?
C22 H22A O5 2_546 0.96 2.59 3.521(4) 163.2 ?

loop_
_geom_torsion_atom_site_label_1
_geom_torsion_atom_site_label_2
_geom_torsion_atom_site_label_3
_geom_torsion_atom_site_label_4
_geom_torsion_site_symmetry_1
_geom_torsion_site_symmetry_2
_geom_torsion_site_symmetry_3
_geom_torsion_site_symmetry_4
_geom_torsion
_geom_torsion_publ_flag
C26 O6 C23 C24 . . . . -6.(2) ?
O6 C23 C24 C25 . . . . 7.(3) ?
C23 C24 C25 C26 . . . . -5.(3) ?
C24 C25 C26 O6 . . . . 2.(3) ?
C23 O6 C26 C25 . . . . 3.(2) ?
C26A O6A C23A C24A . . . . -2.(2) ?
O6A C23A C24A C25A . . . . 3.(2) ?
C23A C24A C25A C26A . . . . -2.6(19) ?
C23A O6A C26A C25A . . . . 1.(2) ?
C24A C25A C26A O6A . . . . 1.2(19) ?
C7 C2 C3 C4 . . . . -0.3(4) ?
C1 C2 C3 C4 . . . . -178.7(3) ?
C2 C3 C4 C5 . . . . -1.2(5) ?
C3 C4 C5 C6 . . . . 1.5(5) ?
C4 C5 C6 C7 . . . . -0.4(4) ?
C5 C6 C7 C2 . . . . -1.0(4) ?
C5 C6 C7 O1 . . . . -176.4(2) ?
C3 C2 C7 C6 . . . . 1.4(4) ?
C1 C2 C7 C6 . . . . 179.8(3) ?
C3 C2 C7 O1 . . . . 176.7(2) ?
C1 C2 C7 O1 . . . . -4.9(4) ?
C8 O1 C7 C6 . . . . -97.2(3) ?
C8 O1 C7 C2 . . . . 87.4(3) ?
C11 N2 C8 O1 . . . . -178.8(2) ?
C11 N2 C8 C9 . . . . 0.7(4) ?
C7 O1 C8 N2 . . . . -1.9(3) ?
C7 O1 C8 C9 . . . . 178.6(2) ?
N2 C8 C9 C10 . . . . -2.1(3) ?
O1 C8 C9 C10 . . . . 177.4(2) ?
C11 N3 C10 O2 . . . . 178.5(2) ?
C11 N3 C10 C9 . . . . -0.8(4) ?
C12 O2 C10 N3 . . . . 168.21(19) ?
C12 O2 C10 C9 . . . . -12.5(3) ?
C8 C9 C10 N3 . . . . 2.2(3) ?
C8 C9 C10 O2 . . . . -177.1(2) ?
C10 N3 C11 N2 . . . . -0.9(4) ?
C8 N2 C11 N3 . . . . 1.0(4) ?
C10 O2 C12 C13 . . . . -93.5(2) ?
C10 O2 C12 C17 . . . . 90.2(2) ?
C17 C12 C13 C14 . . . . 1.1(3) ?
O2 C12 C13 C14 . . . . -175.2(2) ?
C12 C13 C14 C15 . . . . -0.3(4) ?
C13 C14 C15 C16 . . . . -0.3(4) ?
C14 C15 C16 C17 . . . . 0.1(4) ?
C13 C12 C17 C16 . . . . -1.2(3) ?
O2 C12 C17 C16 . . . . 174.95(19) ?
C13 C12 C17 C18 . . . . 177.1(2) ?
O2 C12 C17 C18 . . . . -6.7(3) ?
C15 C16 C17 C12 . . . . 0.6(3) ?
C15 C16 C17 C18 . . . . -177.8(2) ?
C12 C17 C18 C19 . . . . -102.3(3) ?
C16 C17 C18 C19 . . . . 75.9(3) ?
C12 C17 C18 C20 . . . . 82.5(3) ?
C16 C17 C18 C20 . . . . -99.2(3) ?
C21 O3 C19 C18 . . . . 171.8(2) ?
C20 C18 C19 O3 . . . . 176.4(2) ?
C17 C18 C19 O3 . . . . 1.1(4) ?
C22 O4 C20 O5 . . . . -3.5(4) ?
C22 O4 C20 C18 . . . . 175.3(2) ?
C19 C18 C20 O5 . . . . 9.2(4) ?
C17 C18 C20 O5 . . . . -175.4(2) ?
C19 C18 C20 O4 . . . . -169.5(2) ?
C17 C18 C20 O4 . . . . 5.9(3) ?
